data_4028058
loop_
_publ_author_name
'Yasuhiro Morisaki'
'Ryosuke Kato'
'Yoshiki Chujo'

_publ_contact_author_address
;
Department of Polymer Chemistry, Graduate School of Engineering,
Kyoto University,
;
_publ_contact_author_email ' ymo_at_chujo.synchem.kyoto-u.ac.jp '
_publ_contact_author_fax ' +81-75-383-2607 '
_publ_contact_author_name ' Yasuhiro Morisaki '
_publ_contact_author_phone ' +81-75-383-2610 '
_publ_section_title
;
 Synthesis of Enantiopure P-Stereogenic Diphosphacrowns using
 P-Stereogenic Secondary Phosphines
;
_journal_name_full 'Journal of Organic Chemistry'
_journal_page_first 2769
_journal_page_last 2774
_journal_paper_doi 10.1021/jo302748x
_journal_volume 78
_journal_year 2013
_chemical_formula_moiety 'C24 H42 Cl2 O4 P2 Pt'
_chemical_formula_sum 'C24 H42 Cl2 O4 P2 Pt'
_chemical_formula_weight 722.51
_chemical_name_systematic
; 
 ? 
;
_space_group_IT_number 19
_symmetry_cell_setting orthorhombic
_symmetry_space_group_name_Hall 'P 2ac 2ab'
_symmetry_space_group_name_H-M 'P 21 21 21'
_atom_sites_solution_hydrogens geom
_atom_sites_solution_primary direct
_atom_sites_solution_secondary difmap
_audit_creation_method SHELXL-97
_cell_angle_alpha 90.00
_cell_angle_beta 90.00
_cell_angle_gamma 90.00
_cell_formula_units_Z 4
_cell_length_a 11.3813(6)
_cell_length_b 14.2524(8)
_cell_length_c 17.1841(10)
_cell_measurement_reflns_used 23620
_cell_measurement_temperature 103(2)
_cell_measurement_theta_max 55.01
_cell_measurement_theta_min 6.19
_cell_volume 2787.4(3)
_computing_cell_refinement PROCESS-AUTO
_computing_data_collection PROCESS-AUTO
_computing_data_reduction 'Yadokari-XG (Wakita, 2000)'
_computing_molecular_graphics 'Yadokari-XG (Wakita, 2000)'
_computing_publication_material 'Yadokari-XG (Wakita, 2000)'
_computing_structure_refinement 'SHELXL-97 (Sheldrick, 1997)'
_computing_structure_solution 'SHELXS-97 (Sheldrick, 1990)'
_diffrn_ambient_temperature 103(2)
_diffrn_measured_fraction_theta_full 0.996
_diffrn_measured_fraction_theta_max 0.996
_diffrn_measurement_device_type 'rigaku raxis rapid'
_diffrn_measurement_method 'oscillation method'
_diffrn_radiation_monochromator graphite
_diffrn_radiation_source 'fine-focus sealed tube'
_diffrn_radiation_type MoKa
_diffrn_radiation_wavelength 0.71075
_diffrn_reflns_av_R_equivalents 0.0538
_diffrn_reflns_av_sigmaI/netI 0.0481
_diffrn_reflns_limit_h_max 14
_diffrn_reflns_limit_h_min -14
_diffrn_reflns_limit_k_max 18
_diffrn_reflns_limit_k_min -18
_diffrn_reflns_limit_l_max 22
_diffrn_reflns_limit_l_min -22
_diffrn_reflns_number 25268
_diffrn_reflns_theta_full 27.48
_diffrn_reflns_theta_max 27.48
_diffrn_reflns_theta_min 3.09
_exptl_absorpt_coefficient_mu 5.368
_exptl_absorpt_correction_T_max 0.4132
_exptl_absorpt_correction_T_min 0.2958
_exptl_absorpt_correction_type multi-scan
_exptl_absorpt_process_details
;
    Higashi, T. (1995). Program for Absorption Correction.
    Rigaku Corporation, Tokyo, Japan.
;
_exptl_crystal_colour colorless
_exptl_crystal_density_diffrn 1.722
_exptl_crystal_description block
_exptl_crystal_F_000 1440
_exptl_crystal_size_max 0.30
_exptl_crystal_size_mid 0.20
_exptl_crystal_size_min 0.20
_refine_diff_density_max 2.047
_refine_diff_density_min -2.621
_refine_diff_density_rms 0.138
_refine_ls_abs_structure_details 'Flack H D (1983), Acta Cryst. A39, 876-881'
_refine_ls_abs_structure_Flack 0.038(8)
_refine_ls_extinction_method none
_refine_ls_goodness_of_fit_ref 1.050
_refine_ls_hydrogen_treatment mixed
_refine_ls_matrix_type full
_refine_ls_number_parameters 304
_refine_ls_number_reflns 6341
_refine_ls_number_restraints 0
_refine_ls_restrained_S_all 1.050
_refine_ls_R_factor_all 0.0416
_refine_ls_R_factor_gt 0.0366
_refine_ls_shift/su_max 0.001
_refine_ls_shift/su_mean 0.000
_refine_ls_structure_factor_coef Fsqd
_refine_ls_weighting_details 'calc w=1/[s^2^(Fo^2^)+(0.0103P)^2^+10.7414P] where P=(Fo^2^+2Fc^2^)/3'
_refine_ls_weighting_scheme calc
_refine_ls_wR_factor_gt 0.0713
_refine_ls_wR_factor_ref 0.0776
_reflns_number_gt 5869
_reflns_number_total 6341
_reflns_threshold_expression >2sigma(I)
_cod_data_source_file jo302748x_si_005.cif
_cod_data_source_block 18b6pt
_cod_database_code 4028058

loop_
_symmetry_equiv_pos_as_xyz
'x, y, z'
'-x+1/2, -y, z+1/2'
'x+1/2, -y+1/2, -z'
'-x, y+1/2, -z+1/2'

loop_
_atom_site_label
_atom_site_type_symbol
_atom_site_fract_x
_atom_site_fract_y
_atom_site_fract_z
_atom_site_U_iso_or_equiv
_atom_site_adp_type
_atom_site_occupancy
_atom_site_symmetry_multiplicity
_atom_site_calc_flag
_atom_site_refinement_flags
P1 P 0.73607(16) 1.08214(12) 0.14681(10) 0.0329(4) Uani 1 1 d .
C1 C 0.6877(7) 1.1623(5) 0.2235(4) 0.0395(17) Uani 1 1 d .
H1 H 0.7477 1.2121 0.2294 0.047 Uiso 1 1 calc R
H2 H 0.6141 1.1929 0.2063 0.047 Uiso 1 1 calc R
C2 C 0.6663(7) 1.1183(6) 0.3027(5) 0.050(2) Uani 1 1 d .
H3 H 0.6400 1.1682 0.3388 0.061 Uiso 1 1 calc R
H4 H 0.6011 1.0728 0.2977 0.061 Uiso 1 1 calc R
O1 O 0.7626(5) 1.0720(4) 0.3367(3) 0.0521(14) Uani 1 1 d .
C3 C 0.8465(6) 1.1329(6) 0.3663(6) 0.053(2) Uani 1 1 d .
H5 H 0.8121 1.1706 0.4090 0.063 Uiso 1 1 calc R
H6 H 0.8732 1.1763 0.3250 0.063 Uiso 1 1 calc R
C4 C 0.9528(8) 1.0750(6) 0.3974(4) 0.057(2) Uani 1 1 d .
H7 H 1.0037 1.1149 0.4304 0.068 Uiso 1 1 calc R
H8 H 0.9248 1.0214 0.4290 0.068 Uiso 1 1 calc R
O2 O 1.0166(5) 1.0422(5) 0.3310(3) 0.0581(16) Uani 1 1 d .
C5 C 1.1269(8) 1.0042(5) 0.3455(4) 0.048(2) Uani 1 1 d .
C6 C 1.1751(9) 0.9979(5) 0.4180(5) 0.053(2) Uani 1 1 d .
H9 H 1.1323 1.0177 0.4625 0.063 Uiso 1 1 calc R
C7 C 1.2872(10) 0.9622(7) 0.4254(5) 0.077(3) Uani 1 1 d .
H10 H 1.3205 0.9552 0.4758 0.093 Uiso 1 1 calc R
C8 C 1.3513(9) 0.9367(6) 0.3612(5) 0.071(3) Uani 1 1 d .
H11 H 1.4304 0.9169 0.3675 0.086 Uiso 1 1 calc R
C9 C 1.3028(7) 0.9394(5) 0.2877(5) 0.0426(18) Uani 1 1 d .
H12 H 1.3467 0.9192 0.2437 0.051 Uiso 1 1 calc R
C10 C 1.1887(7) 0.9723(6) 0.2790(4) 0.0438(17) Uani 1 1 d .
O3 O 1.1323(4) 0.9746(6) 0.2096(3) 0.0681(18) Uani 1 1 d .
C11 C 1.1886(8) 0.9205(8) 0.1445(5) 0.075(3) Uani 1 1 d .
H13 H 1.2565 0.9559 0.1238 0.090 Uiso 1 1 calc R
H14 H 1.2173 0.8593 0.1641 0.090 Uiso 1 1 calc R
C12 C 1.1029(12) 0.9054(5) 0.0831(5) 0.079(3) Uani 1 1 d .
H15 H 1.0704 0.9670 0.0675 0.094 Uiso 1 1 calc R
H16 H 1.1440 0.8789 0.0374 0.094 Uiso 1 1 calc R
O4 O 1.0151(6) 0.8496(5) 0.1013(3) 0.0694(19) Uani 1 1 d .
C13 C 0.9213(10) 0.8404(6) 0.0502(5) 0.072(3) Uani 1 1 d .
H17 H 0.9462 0.8011 0.0056 0.086 Uiso 1 1 calc R
H18 H 0.9006 0.9031 0.0296 0.086 Uiso 1 1 calc R
C14 C 0.8185(7) 0.7991(6) 0.0850(5) 0.054(2) Uani 1 1 d .
H19 H 0.8410 0.7373 0.1067 0.065 Uiso 1 1 calc R
H20 H 0.7604 0.7875 0.0433 0.065 Uiso 1 1 calc R
P2 P 0.74688(18) 0.86537(12) 0.16099(11) 0.0361(4) Uani 1 1 d .
C15 C 0.8542(6) 0.9343(4) 0.2154(4) 0.0356(16) Uani 1 1 d .
H21 H 0.8257 0.9439 0.2692 0.043 Uiso 1 1 calc R
H22 H 0.9295 0.8997 0.2180 0.043 Uiso 1 1 calc R
C16 C 0.8740(6) 1.0293(5) 0.1766(4) 0.0356(14) Uani 1 1 d .
H23 H 0.9251 1.0211 0.1304 0.043 Uiso 1 1 calc R
H24 H 0.9148 1.0717 0.2134 0.043 Uiso 1 1 calc R
Pt1 Pt 0.60736(2) 0.967643(16) 0.123516(14) 0.02910(7) Uani 1 1 d .
Cl1 Cl 0.45648(16) 1.07924(11) 0.10267(10) 0.0396(4) Uani 1 1 d .
Cl2 Cl 0.47017(16) 0.84840(11) 0.09084(10) 0.0345(4) Uani 1 1 d .
C17 C 0.7776(7) 1.1586(5) 0.0629(5) 0.0444(19) Uani 1 1 d .
C18 C 0.8737(8) 1.2278(5) 0.0887(5) 0.054(2) Uani 1 1 d .
H25 H 0.9394 1.1930 0.1116 0.081 Uiso 1 1 calc R
H26 H 0.8414 1.2712 0.1274 0.081 Uiso 1 1 calc R
H27 H 0.9016 1.2634 0.0435 0.081 Uiso 1 1 calc R
C19 C 0.8233(8) 1.0989(6) -0.0041(5) 0.056(2) Uani 1 1 d .
H28 H 0.7677 1.0479 -0.0146 0.084 Uiso 1 1 calc R
H29 H 0.8998 1.0724 0.0099 0.084 Uiso 1 1 calc R
H30 H 0.8316 1.1379 -0.0507 0.084 Uiso 1 1 calc R
C20 C 0.6714(9) 1.2134(6) 0.0319(6) 0.063(3) Uani 1 1 d .
H31 H 0.6963 1.2534 -0.0115 0.094 Uiso 1 1 calc R
H32 H 0.6389 1.2525 0.0735 0.094 Uiso 1 1 calc R
H33 H 0.6114 1.1692 0.0138 0.094 Uiso 1 1 calc R
C21 C 0.6987(8) 0.7723(5) 0.2320(5) 0.047(2) Uani 1 1 d .
C22 C 0.8066(8) 0.7360(5) 0.2770(5) 0.057(2) Uani 1 1 d .
H34 H 0.8409 0.7874 0.3073 0.085 Uiso 1 1 calc R
H35 H 0.8651 0.7121 0.2401 0.085 Uiso 1 1 calc R
H36 H 0.7825 0.6854 0.3122 0.085 Uiso 1 1 calc R
C23 C 0.6438(8) 0.6882(5) 0.1882(5) 0.058(3) Uani 1 1 d .
H37 H 0.6268 0.6376 0.2252 0.087 Uiso 1 1 calc R
H38 H 0.6991 0.6655 0.1487 0.087 Uiso 1 1 calc R
H39 H 0.5708 0.7081 0.1629 0.087 Uiso 1 1 calc R
C24 C 0.6102(8) 0.8148(5) 0.2860(5) 0.0489(19) Uani 1 1 d .
H40 H 0.5925 0.7705 0.3280 0.073 Uiso 1 1 calc R
H41 H 0.5381 0.8291 0.2572 0.073 Uiso 1 1 calc R
H42 H 0.6422 0.8728 0.3083 0.073 Uiso 1 1 calc R

loop_
_atom_site_aniso_label
_atom_site_aniso_U_11
_atom_site_aniso_U_22
_atom_site_aniso_U_33
_atom_site_aniso_U_23
_atom_site_aniso_U_13
_atom_site_aniso_U_12
P1 0.0365(9) 0.0299(9) 0.0323(10) -0.0046(7) 0.0008(8) 0.0002(7)
C1 0.041(4) 0.030(4) 0.047(4) -0.009(3) 0.003(4) 0.000(3)
C2 0.052(5) 0.048(5) 0.052(5) -0.019(4) 0.008(4) 0.001(4)
O1 0.056(3) 0.051(3) 0.049(3) -0.014(3) 0.004(3) 0.001(3)
C3 0.032(4) 0.062(5) 0.065(6) -0.010(5) 0.008(4) -0.002(3)
C4 0.069(6) 0.074(6) 0.028(4) -0.017(4) 0.014(4) -0.019(5)
O2 0.039(3) 0.101(5) 0.034(3) -0.013(3) 0.007(2) -0.002(4)
C5 0.057(5) 0.048(4) 0.038(4) -0.001(3) -0.002(4) -0.020(4)
C6 0.079(6) 0.043(4) 0.036(4) -0.002(3) -0.011(4) 0.008(4)
C7 0.117(9) 0.067(6) 0.048(5) -0.004(5) -0.031(6) 0.045(7)
C8 0.096(7) 0.056(5) 0.061(6) -0.009(4) -0.026(6) 0.039(5)
C9 0.052(5) 0.029(3) 0.047(4) -0.003(3) -0.004(4) -0.001(3)
C10 0.049(4) 0.045(4) 0.037(4) 0.001(4) 0.001(3) -0.020(4)
O3 0.036(3) 0.132(5) 0.036(3) -0.013(4) 0.004(2) -0.001(4)
C11 0.047(5) 0.129(9) 0.048(5) -0.010(5) 0.024(4) 0.016(6)
C12 0.155(10) 0.029(4) 0.052(5) -0.014(4) 0.040(7) -0.022(6)
O4 0.056(4) 0.110(5) 0.042(4) -0.018(4) 0.006(3) 0.010(4)
C13 0.115(10) 0.046(5) 0.055(5) -0.023(4) 0.015(6) -0.021(5)
C14 0.038(4) 0.075(6) 0.048(5) -0.021(4) -0.002(4) 0.012(4)
P2 0.0431(11) 0.0316(9) 0.0336(10) -0.0081(7) -0.0060(9) 0.0096(8)
C15 0.041(4) 0.035(3) 0.030(3) -0.006(3) -0.002(3) 0.007(3)
C16 0.034(3) 0.042(3) 0.031(3) -0.005(3) 0.004(3) 0.000(4)
Pt1 0.03588(12) 0.02589(10) 0.02553(11) -0.00302(11) -0.00038(12) 0.00254(11)
Cl1 0.0456(9) 0.0293(8) 0.0440(11) -0.0083(7) -0.0082(8) 0.0094(7)
Cl2 0.0419(9) 0.0289(8) 0.0326(8) -0.0038(7) -0.0030(7) -0.0022(7)
C17 0.053(5) 0.033(4) 0.047(5) 0.003(3) 0.004(4) -0.004(3)
C18 0.058(5) 0.038(4) 0.065(5) 0.005(4) 0.017(5) 0.000(4)
C19 0.075(6) 0.054(5) 0.040(4) 0.004(4) 0.006(4) -0.005(5)
C20 0.074(6) 0.050(5) 0.065(6) 0.022(4) 0.001(5) 0.000(5)
C21 0.062(5) 0.027(4) 0.052(5) 0.002(3) -0.022(4) -0.002(4)
C22 0.068(6) 0.034(4) 0.068(6) 0.005(4) -0.028(5) 0.003(4)
C23 0.080(7) 0.026(4) 0.067(6) 0.001(4) -0.024(5) 0.000(4)
C24 0.055(5) 0.041(4) 0.050(4) 0.012(3) -0.005(5) -0.006(4)

loop_
_atom_type_symbol
_atom_type_description
_atom_type_scat_dispersion_real
_atom_type_scat_dispersion_imag
_atom_type_scat_source
C C 0.0033 0.0016 'International Tables Vol C Tables 4.2.6.8 and 6.1.1.4'
H H 0.0000 0.0000 'International Tables Vol C Tables 4.2.6.8 and 6.1.1.4'
P P 0.1023 0.0942 'International Tables Vol C Tables 4.2.6.8 and 6.1.1.4'
O O 0.0106 0.0060 'International Tables Vol C Tables 4.2.6.8 and 6.1.1.4'
Cl Cl 0.1484 0.1585 'International Tables Vol C Tables 4.2.6.8 and 6.1.1.4'
Pt Pt -1.7033 8.3905 'International Tables Vol C Tables 4.2.6.8 and 6.1.1.4'

loop_
_geom_angle_atom_site_label_1
_geom_angle_atom_site_label_2
_geom_angle_atom_site_label_3
_geom_angle
C16 P1 C1 108.4(3)
C16 P1 C17 103.9(3)
C1 P1 C17 105.5(3)
C16 P1 Pt1 108.4(2)
C1 P1 Pt1 112.9(3)
C17 P1 Pt1 117.1(3)
C2 C1 P1 115.9(5)
O1 C2 C1 116.2(7)
C3 O1 C2 113.3(6)
O1 C3 C4 109.3(6)
O2 C4 C3 107.0(6)
C5 O2 C4 116.3(6)
C6 C5 O2 123.5(7)
C6 C5 C10 121.1(8)
O2 C5 C10 115.4(7)
C5 C6 C7 118.7(8)
C6 C7 C8 121.0(8)
C7 C8 C9 121.1(9)
C8 C9 C10 118.8(8)
O3 C10 C9 123.0(7)
O3 C10 C5 117.9(7)
C9 C10 C5 119.1(7)
C10 O3 C11 116.2(7)
C12 C11 O3 109.3(7)
O4 C12 C11 115.3(8)
C12 O4 C13 119.4(8)
O4 C13 C14 113.5(8)
C13 C14 P2 117.0(6)
C14 P2 C15 110.5(4)
C14 P2 C21 103.4(4)
C15 P2 C21 104.0(3)
C14 P2 Pt1 116.8(3)
C15 P2 Pt1 105.7(2)
C21 P2 Pt1 115.9(3)
C16 C15 P2 110.7(5)
C15 C16 P1 111.3(5)
P1 Pt1 P2 87.66(7)
P1 Pt1 Cl1 90.69(6)
P2 Pt1 Cl1 172.06(7)
P1 Pt1 Cl2 176.61(7)
P2 Pt1 Cl2 93.90(6)
Cl1 Pt1 Cl2 88.17(6)
C19 C17 C18 109.5(7)
C19 C17 C20 106.9(7)
C18 C17 C20 109.5(6)
C19 C17 P1 110.1(5)
C18 C17 P1 109.4(6)
C20 C17 P1 111.4(6)
C24 C21 C22 111.2(7)
C24 C21 C23 110.1(7)
C22 C21 C23 107.8(6)
C24 C21 P2 108.2(5)
C22 C21 P2 109.2(6)
C23 C21 P2 110.4(6)

loop_
_geom_bond_atom_site_label_1
_geom_bond_atom_site_label_2
_geom_bond_distance
P1 C16 1.815(7)
P1 C1 1.829(7)
P1 C17 1.868(8)
P1 Pt1 2.2291(18)
C1 C2 1.518(11)
C2 O1 1.406(10)
O1 C3 1.387(9)
C3 C4 1.558(11)
C4 O2 1.432(8)
O2 C5 1.390(10)
C5 C6 1.364(10)
C5 C10 1.416(11)
C6 C7 1.379(13)
C7 C8 1.372(13)
C8 C9 1.379(11)
C9 C10 1.389(11)
C10 O3 1.355(8)
O3 C11 1.502(10)
C11 C12 1.452(14)
C12 O4 1.316(11)
O4 C13 1.388(12)
C13 C14 1.440(13)
C14 P2 1.806(8)
P2 C15 1.825(7)
P2 C21 1.885(8)
P2 Pt1 2.2496(19)
C15 C16 1.526(9)
Pt1 Cl1 2.3679(17)
Pt1 Cl2 2.3753(17)
C17 C19 1.523(11)
C17 C18 1.538(11)
C17 C20 1.534(12)
C21 C24 1.498(12)
C21 C22 1.541(11)
C21 C23 1.547(10)
